data_7236154
loop_
_publ_author_name
'Zhang, Qiong'
'Tian, Xiaohe'
'Hu, Zhangjun'
'Brommesson, Caroline'
'Wu, Jieying'
'Zhou, Hongping'
'Li, Shengli'
'Yang, Jiaxiang'
'Sun, Zhaoqi'
'Tian, Yupeng'
'Uvdal, Kajsa'

_publ_section_title
;
 A series of Zn(ii) terpyridine complexes with enhanced two-photon-excited
 fluorescence for in vitro and in vivo bioimaging
;
_journal_issue 36
_journal_name_full 'Journal of Materials Chemistry B'
_journal_page_first 7213
_journal_paper_doi 10.1039/C5TB01185J
_journal_volume 3
_journal_year 2015
_chemical_formula_moiety 'C33 H29 N3 S'
_chemical_formula_sum 'C33 H29 N3 S'
_chemical_formula_weight 499.65
_space_group_IT_number 14
_space_group_name_Hall '-P 2ybc'
_space_group_name_H-M_alt 'P 1 21/c 1'
_symmetry_cell_setting monoclinic
_symmetry_space_group_name_H-M 'P 1 21/c 1'
_atom_sites_solution_hydrogens geom
_atom_sites_solution_primary direct
_atom_sites_solution_secondary difmap
_audit_creation_method SHELXL-97
_audit_update_record
;
2012-07-03 deposited with the CCDC.
2015-08-03 downloaded from the CCDC.
;
_cell_angle_alpha 90.00
_cell_angle_beta 96.376(7)
_cell_angle_gamma 90.00
_cell_formula_units_Z 8
_cell_length_a 38.020(17)
_cell_length_b 12.719(6)
_cell_length_c 11.416(5)
_cell_measurement_reflns_used 1823
_cell_measurement_temperature 298(2)
_cell_measurement_theta_max 18.417
_cell_measurement_theta_min 2.406
_cell_volume 5486(4)
_computing_cell_refinement 'Bruker SMART'
_computing_data_collection 'Bruker SMART'
_computing_data_reduction 'Bruker SHELXTL'
_computing_molecular_graphics 'Bruker SHELXTL'
_computing_publication_material 'Bruker SHELXTL'
_computing_structure_refinement 'SHELXL-97 (Sheldrick, 1997)'
_computing_structure_solution 'SHELXS-97 (Sheldrick, 1990)'
_diffrn_ambient_temperature 298(2)
_diffrn_measured_fraction_theta_full 0.981
_diffrn_measured_fraction_theta_max 0.981
_diffrn_measurement_device_type 'CCD area detector'
_diffrn_measurement_method 'phi and omega scans'
_diffrn_radiation_monochromator graphite
_diffrn_radiation_source 'fine-focus sealed tube'
_diffrn_radiation_type MoK\a
_diffrn_radiation_wavelength 0.71073
_diffrn_reflns_av_R_equivalents 0.1063
_diffrn_reflns_av_sigmaI/netI 0.1665
_diffrn_reflns_limit_h_max 45
_diffrn_reflns_limit_h_min -44
_diffrn_reflns_limit_k_max 15
_diffrn_reflns_limit_k_min -7
_diffrn_reflns_limit_l_max 13
_diffrn_reflns_limit_l_min -13
_diffrn_reflns_number 26538
_diffrn_reflns_theta_full 25.01
_diffrn_reflns_theta_max 25.01
_diffrn_reflns_theta_min 1.62
_exptl_absorpt_coefficient_mu 0.144
_exptl_absorpt_correction_T_max 0.9594
_exptl_absorpt_correction_T_min 0.9446
_exptl_absorpt_correction_type multi-scan
_exptl_absorpt_process_details sadabs
_exptl_crystal_density_diffrn 1.210
_exptl_crystal_density_method 'not measured'
_exptl_crystal_F_000 2112
_exptl_crystal_size_max 0.40
_exptl_crystal_size_mid 0.32
_exptl_crystal_size_min 0.29
_refine_diff_density_max 0.154
_refine_diff_density_min -0.155
_refine_diff_density_rms 0.030
_refine_ls_extinction_method none
_refine_ls_goodness_of_fit_ref 0.966
_refine_ls_hydrogen_treatment constr
_refine_ls_matrix_type full
_refine_ls_number_parameters 696
_refine_ls_number_reflns 9486
_refine_ls_number_restraints 186
_refine_ls_restrained_S_all 0.973
_refine_ls_R_factor_all 0.2785
_refine_ls_R_factor_gt 0.0791
_refine_ls_shift/su_max 0.001
_refine_ls_shift/su_mean 0.000
_refine_ls_structure_factor_coef Fsqd
_refine_ls_weighting_details 'calc w=1/[\s^2^(Fo^2^)+(0.0004P)^2^+0.0000P] where P=(Fo^2^+2Fc^2^)/3'
_refine_ls_weighting_scheme calc
_refine_ls_wR_factor_gt 0.0624
_refine_ls_wR_factor_ref 0.0850
_reflns_number_gt 2814
_reflns_number_total 9486
_reflns_threshold_expression >2sigma(I)
_cod_data_source_file c5tb01185j2.cif
_cod_data_source_block 060527f
_cod_depositor_comments
;
The following automatic conversions were performed:

data item '_symmetry_cell_setting' value 'Monoclinic' was changed to
'monoclinic' in accordance with the
/home/saulius/struct/COD-crude-data/automatic-downloads/DataCite-retrospective/RSC/depositions/lib/dictionaries/cif_core.dic
dictionary named 'cif_core.dic' version 2.4.2 last updated on
2011-04-26.

Automatic conversion script
Id: cif_fix_values 6909 2019-04-08 15:41:33Z antanas 
;
_cod_original_sg_symbol_H-M P2(1)/c
_cod_database_code 7236154

loop_
_symmetry_equiv_pos_as_xyz
'x, y, z'
'-x, y+1/2, -z+1/2'
'-x, -y, -z'
'x, -y-1/2, z-1/2'

loop_
_atom_site_label
_atom_site_type_symbol
_atom_site_fract_x
_atom_site_fract_y
_atom_site_fract_z
_atom_site_U_iso_or_equiv
_atom_site_adp_type
_atom_site_occupancy
_atom_site_symmetry_multiplicity
_atom_site_calc_flag
_atom_site_refinement_flags
_atom_site_disorder_assembly
_atom_site_disorder_group
N1 N 0.05407(10) 0.4292(3) 0.9427(3) 0.0645(10) Uani 1 1 d . . .
N2 N 0.10945(12) 0.6531(4) 0.9999(4) 0.0962(14) Uani 1 1 d . . .
N3 N 0.01285(11) 0.2011(4) 0.8041(3) 0.0910(14) Uani 1 1 d . . .
N4 N 0.30493(13) 0.5160(4) 1.3355(3) 0.0805(13) Uani 1 1 d . . .
N5 N 0.37329(14) 0.3226(4) 1.3200(4) 0.1058(15) Uani 1 1 d . . .
N6 N 0.23855(15) 0.7102(4) 1.2517(4) 0.1073(16) Uani 1 1 d . . .
S1 S 0.22464(3) 0.42630(12) -0.22297(11) 0.1140(5) Uani 1 1 d . A .
S2 S 0.45426(4) 0.57939(15) 0.14420(13) 0.1582(7) Uani 1 1 d . B .
C1 C 0.20159(13) 0.4169(4) -0.0975(4) 0.0695(14) Uani 1 1 d . . .
C2 C 0.17394(14) 0.3491(4) -0.0925(4) 0.0758(15) Uani 1 1 d . . .
H2 H 0.1672 0.3052 -0.1562 0.091 Uiso 1 1 calc R . .
C3 C 0.15589(11) 0.3449(3) 0.0062(5) 0.0760(14) Uani 1 1 d . . .
H3 H 0.1375 0.2969 0.0086 0.091 Uiso 1 1 calc R . .
C4 C 0.16455(13) 0.4100(4) 0.1003(4) 0.0666(13) Uani 1 1 d . . .
C5 C 0.19162(14) 0.4815(4) 0.0936(4) 0.0825(15) Uani 1 1 d . . .
H5 H 0.1976 0.5285 0.1550 0.099 Uiso 1 1 calc R . .
C6 C 0.20988(11) 0.4831(4) -0.0051(5) 0.0826(15) Uani 1 1 d . . .
H6 H 0.2283 0.5307 -0.0081 0.099 Uiso 1 1 calc R . .
C7 C 0.14512(11) 0.4018(3) 0.2057(4) 0.0720(14) Uani 1 1 d . . .
H7 H 0.1242 0.3630 0.1980 0.086 Uiso 1 1 calc R . .
C8 C 0.15468(11) 0.4438(3) 0.3072(4) 0.0733(14) Uani 1 1 d . . .
H8 H 0.1757 0.4818 0.3140 0.088 Uiso 1 1 calc R . .
C9 C 0.13618(14) 0.4385(3) 0.4128(4) 0.0648(13) Uani 1 1 d . . .
C10 C 0.10161(13) 0.4004(3) 0.4147(4) 0.0709(13) Uani 1 1 d . . .
H10 H 0.0890 0.3774 0.3450 0.085 Uiso 1 1 calc R . .
C11 C 0.08584(11) 0.3965(3) 0.5189(4) 0.0678(13) Uani 1 1 d . . .
H11 H 0.0630 0.3701 0.5180 0.081 Uiso 1 1 calc R . .
C12 C 0.10365(13) 0.4311(3) 0.6235(4) 0.0542(11) Uani 1 1 d . . .
C13 C 0.13762(13) 0.4680(3) 0.6207(4) 0.0758(14) Uani 1 1 d . . .
H13 H 0.1502 0.4920 0.6902 0.091 Uiso 1 1 calc R . .
C14 C 0.15346(12) 0.4705(3) 0.5190(5) 0.0814(15) Uani 1 1 d . . .
H14 H 0.1766 0.4946 0.5217 0.098 Uiso 1 1 calc R . .
C15 C 0.11850(15) 0.7218(5) 1.0851(6) 0.127(2) Uani 1 1 d . . .
H15 H 0.1334 0.7768 1.0699 0.152 Uiso 1 1 calc R . .
C16 C 0.10709(19) 0.7160(5) 1.1944(6) 0.128(3) Uani 1 1 d . . .
H16 H 0.1149 0.7643 1.2527 0.153 Uiso 1 1 calc R . .
C17 C 0.08435(16) 0.6388(5) 1.2158(5) 0.106(2) Uani 1 1 d . . .
H17 H 0.0756 0.6335 1.2885 0.128 Uiso 1 1 calc R . .
C18 C 0.07452(11) 0.5688(4) 1.1279(5) 0.0818(15) Uani 1 1 d . . .
H18 H 0.0587 0.5152 1.1406 0.098 Uiso 1 1 calc R . .
C19 C 0.08763(13) 0.5764(4) 1.0206(4) 0.0678(13) Uani 1 1 d . . .
C20 C 0.07884(12) 0.5001(4) 0.9242(4) 0.0601(13) Uani 1 1 d . . .
C21 C 0.09503(10) 0.5026(3) 0.8222(4) 0.0601(12) Uani 1 1 d . . .
H21 H 0.1118 0.5542 0.8123 0.072 Uiso 1 1 calc R . .
C22 C 0.08659(10) 0.4293(4) 0.7347(4) 0.0541(12) Uani 1 1 d . . .
C23 C 0.06091(11) 0.3542(3) 0.7540(4) 0.0601(12) Uani 1 1 d . . .
H23 H 0.0542 0.3031 0.6976 0.072 Uiso 1 1 calc R . .
C24 C 0.04551(11) 0.3576(4) 0.8597(4) 0.0587(12) Uani 1 1 d . . .
C25 C 0.01916(12) 0.2764(4) 0.8831(5) 0.0664(14) Uani 1 1 d . . .
C26 C 0.00305(12) 0.2812(4) 0.9852(4) 0.0819(15) Uani 1 1 d . . .
H26 H 0.0079 0.3364 1.0379 0.098 Uiso 1 1 calc R . .
C27 C -0.02018(14) 0.2037(6) 1.0081(5) 0.116(2) Uani 1 1 d . . .
H27 H -0.0308 0.2043 1.0776 0.139 Uiso 1 1 calc R . .
C28 C -0.02733(14) 0.1263(5) 0.9283(6) 0.118(2) Uani 1 1 d . . .
H28 H -0.0433 0.0732 0.9405 0.142 Uiso 1 1 calc R . .
C29 C -0.01041(16) 0.1285(5) 0.8293(5) 0.116(2) Uani 1 1 d . . .
H29 H -0.0155 0.0748 0.7748 0.139 Uiso 1 1 calc R . .
C30 C 0.25756(13) 0.3181(5) -0.2030(5) 0.0952(16) Uani 1 1 d U . .
C31 C 0.2428(5) 0.2074(16) -0.167(3) 0.118(6) Uani 0.52(3) 1 d PU A 1
H31A H 0.2207 0.1938 -0.2137 0.177 Uiso 0.52(3) 1 calc PR A 1
H31B H 0.2394 0.2079 -0.0854 0.177 Uiso 0.52(3) 1 calc PR A 1
H31C H 0.2595 0.1535 -0.1817 0.177 Uiso 0.52(3) 1 calc PR A 1
C31' C 0.2402(5) 0.2259(16) -0.249(3) 0.129(7) Uani 0.48(3) 1 d PU A 2
H31D H 0.2313 0.1876 -0.1861 0.194 Uiso 0.48(3) 1 calc PR A 2
H31E H 0.2567 0.1828 -0.2850 0.194 Uiso 0.48(3) 1 calc PR A 2
H31F H 0.2210 0.2449 -0.3066 0.194 Uiso 0.48(3) 1 calc PR A 2
C32 C 0.27970(14) 0.3375(5) -0.3040(4) 0.178(3) Uani 1 1 d U A .
H32A H 0.2870 0.2714 -0.3338 0.268 Uiso 1 1 calc R . .
H32B H 0.3002 0.3782 -0.2761 0.268 Uiso 1 1 calc R . .
H32C H 0.2659 0.3752 -0.3657 0.268 Uiso 1 1 calc R . .
C33 C 0.28100(12) 0.3368(4) -0.0929(4) 0.140(2) Uani 1 1 d U A .
H33A H 0.2670 0.3431 -0.0283 0.211 Uiso 1 1 calc R . .
H33B H 0.2941 0.4004 -0.1001 0.211 Uiso 1 1 calc R . .
H33C H 0.2971 0.2789 -0.0788 0.211 Uiso 1 1 calc R . .
C34 C 0.43660(16) 0.5809(5) 0.2794(5) 0.0978(18) Uani 1 1 d . . .
C35 C 0.40936(15) 0.6450(4) 0.2979(5) 0.0950(17) Uani 1 1 d . . .
H35 H 0.4000 0.6900 0.2382 0.114 Uiso 1 1 calc R . .
C36 C 0.39522(12) 0.6443(4) 0.4054(5) 0.0893(16) Uani 1 1 d . . .
H36 H 0.3766 0.6893 0.4168 0.107 Uiso 1 1 calc R . .
C37 C 0.40838(15) 0.5784(4) 0.4949(5) 0.0799(15) Uani 1 1 d . . .
C38 C 0.43581(15) 0.5125(4) 0.4727(5) 0.1089(19) Uani 1 1 d . . .
H38 H 0.4452 0.4664 0.5314 0.131 Uiso 1 1 calc R . .
C39 C 0.44963(14) 0.5132(4) 0.3664(6) 0.116(2) Uani 1 1 d . . .
H39 H 0.4679 0.4674 0.3537 0.140 Uiso 1 1 calc R . .
C40 C 0.39411(13) 0.5754(3) 0.6098(4) 0.0847(15) Uani 1 1 d . . .
H40 H 0.4071 0.5350 0.6671 0.102 Uiso 1 1 calc R . .
C41 C 0.36572(13) 0.6212(3) 0.6445(4) 0.0819(15) Uani 1 1 d . . .
H41 H 0.3520 0.6631 0.5905 0.098 Uiso 1 1 calc R . .
C42 C 0.35464(15) 0.6097(3) 0.7632(4) 0.0733(14) Uani 1 1 d . . .
C43 C 0.32108(13) 0.6341(3) 0.7884(4) 0.0763(14) Uani 1 1 d . . .
H43 H 0.3049 0.6615 0.7292 0.092 Uiso 1 1 calc R . .
C44 C 0.31074(12) 0.6189(3) 0.9002(5) 0.0735(14) Uani 1 1 d . . .
H44 H 0.2879 0.6372 0.9138 0.088 Uiso 1 1 calc R . .
C45 C 0.33303(13) 0.5780(3) 0.9906(4) 0.0655(13) Uani 1 1 d . . .
C46 C 0.36729(14) 0.5595(3) 0.9664(4) 0.0910(16) Uani 1 1 d . . .
H46 H 0.3839 0.5366 1.0270 0.109 Uiso 1 1 calc R . .
C47 C 0.37776(12) 0.5738(4) 0.8560(5) 0.0965(16) Uani 1 1 d . . .
H47 H 0.4010 0.5589 0.8437 0.116 Uiso 1 1 calc R . .
C48 C 0.39163(16) 0.2529(5) 1.3892(6) 0.123(2) Uani 1 1 d . . .
H48 H 0.4075 0.2097 1.3557 0.148 Uiso 1 1 calc R . .
C49 C 0.38844(18) 0.2412(5) 1.5071(7) 0.124(2) Uani 1 1 d . . .
H49 H 0.4018 0.1912 1.5517 0.149 Uiso 1 1 calc R . .
C50 C 0.36574(19) 0.3028(6) 1.5567(5) 0.113(2) Uani 1 1 d . . .
H50 H 0.3632 0.2970 1.6365 0.136 Uiso 1 1 calc R . .
C51 C 0.34620(13) 0.3752(4) 1.4869(6) 0.1022(18) Uani 1 1 d . . .
H51 H 0.3300 0.4179 1.5195 0.123 Uiso 1 1 calc R . .
C52 C 0.35058(15) 0.3847(5) 1.3690(5) 0.0797(16) Uani 1 1 d . . .
C53 C 0.33076(15) 0.4646(4) 1.2903(5) 0.0741(15) Uani 1 1 d . . .
C54 C 0.33959(11) 0.4815(4) 1.1788(4) 0.0762(14) Uani 1 1 d . . .
H54 H 0.3572 0.4412 1.1502 0.091 Uiso 1 1 calc R . .
C55 C 0.32223(14) 0.5591(4) 1.1081(4) 0.0701(14) Uani 1 1 d . . .
C56 C 0.29516(12) 0.6096(3) 1.1543(4) 0.0740(14) Uani 1 1 d . . .
H56 H 0.2819 0.6591 1.1088 0.089 Uiso 1 1 calc R . .
C57 C 0.28719(15) 0.5887(4) 1.2663(5) 0.0770(15) Uani 1 1 d . . .
C58 C 0.25756(15) 0.6415(5) 1.3188(6) 0.0855(17) Uani 1 1 d . . .
C59 C 0.25201(15) 0.6210(4) 1.4337(6) 0.115(2) Uani 1 1 d U . .
H59 H 0.2660 0.5726 1.4784 0.139 Uiso 1 1 calc R . .
C60 C 0.2256(2) 0.6731(6) 1.4804(6) 0.135(2) Uani 1 1 d U . .
H60 H 0.2214 0.6609 1.5580 0.163 Uiso 1 1 calc R . .
C61 C 0.20581(18) 0.7421(5) 1.4134(7) 0.130(2) Uani 1 1 d U . .
H61 H 0.1875 0.7782 1.4435 0.156 Uiso 1 1 calc R . .
C62 C 0.21288(16) 0.7585(4) 1.2998(6) 0.128(2) Uani 1 1 d U . .
H62 H 0.1989 0.8062 1.2539 0.154 Uiso 1 1 calc R . .
C63 C 0.49333(18) 0.6720(7) 0.1619(7) 0.151(3) Uani 1 1 d U . .
C64 C 0.48021(18) 0.7754(6) 0.2011(7) 0.215(3) Uani 1 1 d U B .
H64A H 0.5000 0.8206 0.2241 0.322 Uiso 1 1 calc R . .
H64B H 0.4669 0.7648 0.2669 0.322 Uiso 1 1 calc R . .
H64C H 0.4653 0.8072 0.1374 0.322 Uiso 1 1 calc R . .
C65 C 0.5249(8) 0.582(3) 0.201(4) 0.172(9) Uani 0.28(2) 1 d PU B 1
H65A H 0.5475 0.6161 0.2146 0.257 Uiso 0.28(2) 1 calc PR B 1
H65B H 0.5254 0.5311 0.1391 0.257 Uiso 0.28(2) 1 calc PR B 1
H65C H 0.5199 0.5471 0.2719 0.257 Uiso 0.28(2) 1 calc PR B 1
C66 C 0.4974(10) 0.735(3) 0.049(3) 0.157(9) Uani 0.28(2) 1 d PU B 1
H66A H 0.4899 0.6926 -0.0185 0.236 Uiso 0.28(2) 1 calc PR B 1
H66B H 0.5217 0.7544 0.0481 0.236 Uiso 0.28(2) 1 calc PR B 1
H66C H 0.4831 0.7972 0.0479 0.236 Uiso 0.28(2) 1 calc PR B 1
C65' C 0.5199(3) 0.6472(15) 0.2622(11) 0.154(5) Uani 0.72(2) 1 d PU B 2
H65D H 0.5405 0.6901 0.2582 0.230 Uiso 0.72(2) 1 calc PR B 2
H65E H 0.5264 0.5744 0.2591 0.230 Uiso 0.72(2) 1 calc PR B 2
H65F H 0.5101 0.6610 0.3347 0.230 Uiso 0.72(2) 1 calc PR B 2
C66' C 0.5067(3) 0.6644(18) 0.0392(11) 0.174(6) Uani 0.72(2) 1 d PU B 2
H66D H 0.4868 0.6576 -0.0201 0.261 Uiso 0.72(2) 1 calc PR B 2
H66E H 0.5218 0.6040 0.0368 0.261 Uiso 0.72(2) 1 calc PR B 2
H66F H 0.5197 0.7267 0.0246 0.261 Uiso 0.72(2) 1 calc PR B 2

loop_
_atom_site_aniso_label
_atom_site_aniso_U_11
_atom_site_aniso_U_22
_atom_site_aniso_U_33
_atom_site_aniso_U_23
_atom_site_aniso_U_13
_atom_site_aniso_U_12
N1 0.061(3) 0.074(3) 0.057(3) 0.001(2) 0.000(2) 0.001(2)
N2 0.113(4) 0.082(4) 0.097(4) -0.032(3) 0.026(3) -0.025(3)
N3 0.087(3) 0.109(4) 0.075(3) 0.002(3) 0.001(3) -0.045(3)
N4 0.092(4) 0.086(4) 0.066(3) -0.016(3) 0.020(3) -0.027(3)
N5 0.117(4) 0.120(5) 0.078(4) 0.016(3) 0.003(3) 0.010(3)
N6 0.118(5) 0.105(4) 0.105(4) -0.010(3) 0.039(3) 0.003(3)
S1 0.1040(12) 0.1661(15) 0.0766(10) 0.0297(9) 0.0309(8) 0.0407(10)
S2 0.1380(15) 0.236(2) 0.1046(13) -0.0360(13) 0.0329(11) -0.0278(14)
C1 0.063(4) 0.076(4) 0.070(4) -0.004(3) 0.010(3) 0.018(3)
C2 0.080(4) 0.093(4) 0.053(4) -0.021(3) 0.001(3) 0.019(3)
C3 0.074(4) 0.076(4) 0.080(4) -0.007(3) 0.016(3) 0.002(3)
C4 0.077(4) 0.060(4) 0.066(4) 0.003(3) 0.020(3) 0.013(3)
C5 0.112(5) 0.072(4) 0.067(4) -0.015(3) 0.025(3) -0.007(3)
C6 0.090(4) 0.067(4) 0.094(4) -0.002(3) 0.025(4) -0.005(3)
C7 0.079(4) 0.058(4) 0.081(4) -0.001(3) 0.015(3) 0.008(3)
C8 0.073(4) 0.084(4) 0.065(3) -0.004(3) 0.019(3) 0.012(3)
C9 0.075(4) 0.066(4) 0.055(3) 0.000(3) 0.017(3) 0.009(3)
C10 0.073(4) 0.077(4) 0.061(4) -0.006(3) 0.001(3) 0.004(3)
C11 0.070(3) 0.074(4) 0.061(3) 0.003(3) 0.014(3) -0.005(3)
C12 0.062(4) 0.054(3) 0.047(3) 0.005(2) 0.007(3) 0.004(3)
C13 0.068(4) 0.092(4) 0.065(4) -0.001(3) -0.004(3) -0.015(3)
C14 0.072(4) 0.108(4) 0.067(4) 0.004(3) 0.019(3) -0.014(3)
C15 0.150(6) 0.113(6) 0.120(6) -0.057(5) 0.026(5) -0.026(4)
C16 0.159(7) 0.105(6) 0.115(6) -0.057(5) -0.007(5) 0.002(4)
C17 0.136(6) 0.108(6) 0.077(4) -0.034(4) 0.016(4) 0.034(4)
C18 0.093(4) 0.081(4) 0.073(4) -0.003(3) 0.013(3) 0.019(3)
C19 0.063(4) 0.069(4) 0.073(4) 0.000(3) 0.012(3) 0.008(3)
C20 0.057(4) 0.058(4) 0.063(4) 0.002(3) -0.003(3) 0.008(3)
C21 0.060(3) 0.058(4) 0.063(3) -0.002(3) 0.013(3) 0.000(2)
C22 0.051(3) 0.060(4) 0.051(3) 0.008(3) 0.001(2) 0.005(3)
C23 0.062(3) 0.062(4) 0.055(3) 0.009(3) -0.002(3) -0.006(3)
C24 0.053(3) 0.069(4) 0.053(3) 0.018(3) -0.002(3) -0.004(3)
C25 0.054(4) 0.087(5) 0.055(4) 0.023(3) -0.007(3) -0.004(3)
C26 0.071(4) 0.100(5) 0.075(4) 0.015(3) 0.012(3) -0.010(3)
C27 0.090(5) 0.159(7) 0.098(5) 0.034(5) 0.008(4) -0.049(4)
C28 0.103(5) 0.145(7) 0.101(5) 0.026(5) -0.009(4) -0.075(4)
C29 0.118(6) 0.135(6) 0.088(5) 0.018(4) -0.016(4) -0.054(4)
C30 0.066(4) 0.125(5) 0.095(4) -0.029(4) 0.014(3) 0.025(3)
C31 0.101(9) 0.094(11) 0.163(15) -0.056(12) 0.032(12) -0.007(7)
C31' 0.119(10) 0.086(11) 0.181(18) -0.056(13) 0.007(13) -0.025(8)
C32 0.141(6) 0.263(7) 0.148(5) -0.023(5) 0.091(4) 0.048(5)
C33 0.112(5) 0.135(5) 0.164(6) -0.004(4) -0.034(4) 0.029(3)
C34 0.105(5) 0.120(6) 0.074(4) -0.005(4) 0.035(4) -0.001(4)
C35 0.092(5) 0.118(5) 0.076(5) 0.009(4) 0.016(3) 0.004(4)
C36 0.087(4) 0.090(4) 0.093(4) 0.005(4) 0.018(4) 0.010(3)
C37 0.096(5) 0.070(4) 0.074(4) 0.011(3) 0.012(4) -0.001(3)
C38 0.114(5) 0.104(5) 0.113(5) 0.021(4) 0.032(4) 0.033(4)
C39 0.129(5) 0.115(5) 0.113(5) 0.011(4) 0.049(5) 0.012(4)
C40 0.105(5) 0.086(4) 0.065(4) 0.004(3) 0.020(3) -0.004(3)
C41 0.101(5) 0.080(4) 0.067(4) -0.009(3) 0.020(3) -0.014(3)
C42 0.081(4) 0.079(4) 0.058(4) 0.004(3) 0.001(3) -0.005(3)
C43 0.068(4) 0.076(4) 0.083(4) 0.008(3) 0.002(3) -0.002(3)
C44 0.082(4) 0.067(4) 0.074(4) 0.007(3) 0.021(3) 0.008(3)
C45 0.058(4) 0.076(4) 0.062(4) 0.000(3) 0.006(3) -0.006(3)
C46 0.087(5) 0.127(5) 0.059(4) 0.009(3) 0.009(3) -0.001(3)
C47 0.079(4) 0.140(5) 0.073(4) 0.012(4) 0.021(4) 0.002(3)
C48 0.143(6) 0.145(6) 0.082(5) 0.017(5) 0.016(5) 0.000(4)
C49 0.122(6) 0.125(6) 0.122(7) 0.026(5) 0.003(5) -0.013(4)
C50 0.131(7) 0.130(7) 0.076(5) 0.030(5) -0.002(4) -0.033(4)
C51 0.105(5) 0.119(6) 0.084(5) 0.005(4) 0.013(4) -0.040(4)
C52 0.081(5) 0.096(5) 0.064(5) -0.008(4) 0.013(3) -0.031(3)
C53 0.094(5) 0.073(4) 0.054(4) -0.005(3) 0.005(3) -0.032(3)
C54 0.079(4) 0.091(4) 0.058(4) -0.006(3) 0.005(3) -0.015(3)
C55 0.076(4) 0.080(4) 0.054(4) -0.005(3) 0.008(3) -0.019(3)
C56 0.084(4) 0.078(4) 0.060(4) -0.008(3) 0.012(3) -0.015(3)
C57 0.095(5) 0.068(4) 0.067(4) -0.005(3) 0.005(4) -0.025(3)
C58 0.090(5) 0.084(5) 0.088(5) -0.029(4) 0.036(4) -0.028(4)
C59 0.126(5) 0.131(5) 0.099(5) -0.026(4) 0.051(4) -0.032(4)
C60 0.157(7) 0.138(7) 0.124(6) -0.035(5) 0.070(5) -0.047(5)
C61 0.145(6) 0.120(6) 0.141(7) -0.044(5) 0.086(5) -0.031(4)
C62 0.122(5) 0.134(5) 0.137(6) -0.037(5) 0.053(4) -0.004(4)
C63 0.102(6) 0.179(8) 0.177(7) 0.018(6) 0.032(5) -0.016(5)
C64 0.194(8) 0.212(9) 0.243(8) 0.061(7) 0.047(6) -0.038(6)
C65 0.127(15) 0.207(19) 0.177(18) 0.074(15) -0.003(15) 0.015(15)
C66 0.157(16) 0.194(19) 0.130(15) 0.080(16) 0.056(14) -0.002(15)
C65' 0.092(7) 0.239(14) 0.119(8) 0.033(8) -0.037(6) 0.036(7)
C66' 0.139(9) 0.296(16) 0.100(7) 0.040(10) 0.072(6) -0.014(9)

loop_
_atom_type_symbol
_atom_type_description
_atom_type_scat_dispersion_real
_atom_type_scat_dispersion_imag
_atom_type_scat_source
C C 0.0033 0.0016 'International Tables Vol C Tables 4.2.6.8 and 6.1.1.4'
H H 0.0000 0.0000 'International Tables Vol C Tables 4.2.6.8 and 6.1.1.4'
N N 0.0061 0.0033 'International Tables Vol C Tables 4.2.6.8 and 6.1.1.4'
S S 0.1246 0.1234 'International Tables Vol C Tables 4.2.6.8 and 6.1.1.4'

loop_
_geom_angle_atom_site_label_1
_geom_angle_atom_site_label_2
_geom_angle_atom_site_label_3
_geom_angle
C24 N1 C20 118.1(4)
C19 N2 C15 118.3(5)
C25 N3 C29 115.5(5)
C53 N4 C57 116.9(5)
C48 N5 C52 117.7(6)
C58 N6 C62 116.5(6)
C1 S1 C30 103.8(2)
C34 S2 C63 105.8(3)
C6 C1 C2 118.2(5)
C6 C1 S1 119.7(5)
C2 C1 S1 122.0(5)
C1 C2 C3 120.7(5)
C1 C2 H2 119.6
C3 C2 H2 119.6
C4 C3 C2 121.2(5)
C4 C3 H3 119.4
C2 C3 H3 119.4
C3 C4 C5 118.1(5)
C3 C4 C7 119.8(5)
C5 C4 C7 122.2(5)
C4 C5 C6 119.8(5)
C4 C5 H5 120.1
C6 C5 H5 120.1
C1 C6 C5 121.9(5)
C1 C6 H6 119.1
C5 C6 H6 119.1
C8 C7 C4 125.6(5)
C8 C7 H7 117.2
C4 C7 H7 117.2
C7 C8 C9 127.4(5)
C7 C8 H8 116.3
C9 C8 H8 116.3
C14 C9 C10 116.5(4)
C14 C9 C8 119.1(5)
C10 C9 C8 124.4(5)
C11 C10 C9 121.3(4)
C11 C10 H10 119.4
C9 C10 H10 119.4
C12 C11 C10 120.8(4)
C12 C11 H11 119.6
C10 C11 H11 119.6
C11 C12 C13 117.5(4)
C11 C12 C22 121.0(5)
C13 C12 C22 121.5(4)
C14 C13 C12 122.0(4)
C14 C13 H13 119.0
C12 C13 H13 119.0
C13 C14 C9 122.0(4)
C13 C14 H14 119.0
C9 C14 H14 119.0
N2 C15 C16 123.5(6)
N2 C15 H15 118.2
C16 C15 H15 118.2
C17 C16 C15 118.6(7)
C17 C16 H16 120.7
C15 C16 H16 120.7
C16 C17 C18 118.1(6)
C16 C17 H17 120.9
C18 C17 H17 120.9
C17 C18 C19 120.8(5)
C17 C18 H18 119.6
C19 C18 H18 119.6
N2 C19 C18 120.6(5)
N2 C19 C20 116.6(5)
C18 C19 C20 122.8(6)
N1 C20 C21 122.5(4)
N1 C20 C19 115.5(5)
C21 C20 C19 122.0(5)
C20 C21 C22 120.5(4)
C20 C21 H21 119.8
C22 C21 H21 119.8
C21 C22 C23 117.3(4)
C21 C22 C12 121.3(5)
C23 C22 C12 121.5(5)
C24 C23 C22 118.7(4)
C24 C23 H23 120.6
C22 C23 H23 120.6
N1 C24 C23 122.9(4)
N1 C24 C25 117.8(5)
C23 C24 C25 119.3(5)
N3 C25 C26 123.1(5)
N3 C25 C24 117.3(5)
C26 C25 C24 119.6(6)
C27 C26 C25 119.1(5)
C27 C26 H26 120.4
C25 C26 H26 120.4
C28 C27 C26 118.9(6)
C28 C27 H27 120.6
C26 C27 H27 120.6
C27 C28 C29 117.9(6)
C27 C28 H28 121.1
C29 C28 H28 121.1
N3 C29 C28 125.5(6)
N3 C29 H29 117.3
C28 C29 H29 117.3
C31' C30 C33 131.3(15)
C31' C30 C32 97.3(15)
C33 C30 C32 106.6(5)
C31' C30 C31 36.5(9)
C33 C30 C31 97.0(12)
C32 C30 C31 125.4(9)
C31' C30 S1 106.8(9)
C33 C30 S1 108.7(4)
C32 C30 S1 102.1(4)
C31 C30 S1 115.9(8)
C30 C31 H31A 109.5
C30 C31 H31B 109.5
H31A C31 H31B 109.5
C30 C31 H31C 109.5
H31A C31 H31C 109.5
H31B C31 H31C 109.5
C30 C31' H31D 109.5
C30 C31' H31E 109.5
H31D C31' H31E 109.5
C30 C31' H31F 109.5
H31D C31' H31F 109.5
H31E C31' H31F 109.5
C30 C32 H32A 109.5
C30 C32 H32B 109.5
H32A C32 H32B 109.5
C30 C32 H32C 109.5
H32A C32 H32C 109.5
H32B C32 H32C 109.5
C30 C33 H33A 109.5
C30 C33 H33B 109.5
H33A C33 H33B 109.5
C30 C33 H33C 109.5
H33A C33 H33C 109.5
H33B C33 H33C 109.5
C35 C34 C39 119.3(6)
C35 C34 S2 121.3(6)
C39 C34 S2 119.4(6)
C34 C35 C36 120.7(5)
C34 C35 H35 119.7
C36 C35 H35 119.7
C37 C36 C35 121.0(5)
C37 C36 H36 119.5
C35 C36 H36 119.5
C36 C37 C38 117.0(5)
C36 C37 C40 122.5(6)
C38 C37 C40 120.4(6)
C39 C38 C37 121.8(5)
C39 C38 H38 119.1
C37 C38 H38 119.1
C34 C39 C38 120.2(6)
C34 C39 H39 119.9
C38 C39 H39 119.9
C41 C40 C37 130.3(5)
C41 C40 H40 114.8
C37 C40 H40 114.8
C40 C41 C42 123.9(5)
C40 C41 H41 118.0
C42 C41 H41 118.0
C43 C42 C47 116.2(5)
C43 C42 C41 122.6(5)
C47 C42 C41 121.2(5)
C42 C43 C44 121.7(5)
C42 C43 H43 119.2
C44 C43 H43 119.2
C45 C44 C43 122.2(5)
C45 C44 H44 118.9
C43 C44 H44 118.9
C44 C45 C46 115.7(5)
C44 C45 C55 122.8(5)
C46 C45 C55 121.4(5)
C47 C46 C45 122.4(5)
C47 C46 H46 118.8
C45 C46 H46 118.8
C46 C47 C42 121.6(5)
C46 C47 H47 119.2
C42 C47 H47 119.2
N5 C48 C49 123.8(7)
N5 C48 H48 118.1
C49 C48 H48 118.1
C50 C49 C48 118.9(7)
C50 C49 H49 120.6
C48 C49 H49 120.6
C49 C50 C51 118.5(7)
C49 C50 H50 120.7
C51 C50 H50 120.7
C52 C51 C50 120.5(6)
C52 C51 H51 119.8
C50 C51 H51 119.8
N5 C52 C51 120.6(6)
N5 C52 C53 117.0(6)
C51 C52 C53 122.4(6)
N4 C53 C54 123.5(5)
N4 C53 C52 116.3(6)
C54 C53 C52 120.2(6)
C53 C54 C55 120.0(5)
C53 C54 H54 120.0
C55 C54 H54 120.0
C56 C55 C54 115.9(5)
C56 C55 C45 125.1(5)
C54 C55 C45 118.9(5)
C55 C56 C57 121.5(5)
C55 C56 H56 119.3
C57 C56 H56 119.3
N4 C57 C56 122.1(5)
N4 C57 C58 115.1(6)
C56 C57 C58 122.8(6)
N6 C58 C59 123.0(6)
N6 C58 C57 116.9(6)
C59 C58 C57 120.0(7)
C60 C59 C58 118.7(7)
C60 C59 H59 120.6
C58 C59 H59 120.6
C61 C60 C59 119.1(8)
C61 C60 H60 120.4
C59 C60 H60 120.4
C60 C61 C62 118.9(8)
C60 C61 H61 120.5
C62 C61 H61 120.5
N6 C62 C61 123.6(7)
N6 C62 H62 118.2
C61 C62 H62 118.2
C65' C63 C64 100.3(11)
C65' C63 C66 129.6(15)
C64 C63 C66 81.9(18)
C65' C63 C66' 115.2(8)
C64 C63 C66' 118.8(11)
C66 C63 C66' 36.9(13)
C65' C63 C65 40.7(13)
C64 C63 C65 140.5(19)
C66 C63 C65 116.2(16)
C66' C63 C65 84.4(13)
C65' C63 S2 114.4(7)
C64 C63 S2 107.2(5)
C66 C63 S2 112.8(14)
C66' C63 S2 101.4(7)
C65 C63 S2 97.7(12)
C63 C64 H64A 109.5
C63 C64 H64B 109.5
H64A C64 H64B 109.5
C63 C64 H64C 109.5
H64A C64 H64C 109.5
H64B C64 H64C 109.5
C63 C65 H65A 109.5
C63 C65 H65B 109.5
H65A C65 H65B 109.5
C63 C65 H65C 109.5
H65A C65 H65C 109.5
H65B C65 H65C 109.5
C63 C66 H66A 109.5
C63 C66 H66B 109.5
H66A C66 H66B 109.5
C63 C66 H66C 109.5
H66A C66 H66C 109.5
H66B C66 H66C 109.5
C63 C65' H65D 109.5
C63 C65' H65E 109.5
H65D C65' H65E 109.5
C63 C65' H65F 109.5
H65D C65' H65F 109.5
H65E C65' H65F 109.5
C63 C66' H66D 109.5
C63 C66' H66E 109.5
H66D C66' H66E 109.5
C63 C66' H66F 109.5
H66D C66' H66F 109.5
H66E C66' H66F 109.5

loop_
_geom_bond_atom_site_label_1
_geom_bond_atom_site_label_2
_geom_bond_distance
N1 C24 1.328(4)
N1 C20 1.338(4)
N2 C19 1.318(5)
N2 C15 1.325(5)
N3 C25 1.319(5)
N3 C29 1.332(5)
N4 C53 1.330(5)
N4 C57 1.347(5)
N5 C48 1.331(6)
N5 C52 1.338(5)
N6 C58 1.323(5)
N6 C62 1.323(6)
S1 C1 1.764(5)
S1 C30 1.857(5)
S2 C34 1.751(5)
S2 C63 1.889(7)
C1 C6 1.358(5)
C1 C2 1.366(5)
C2 C3 1.384(5)
C2 H2 0.9300
C3 C4 1.368(5)
C3 H3 0.9300
C4 C5 1.382(5)
C4 C7 1.484(5)
C5 C6 1.387(5)
C5 H5 0.9300
C6 H6 0.9300
C7 C8 1.291(4)
C7 H7 0.9300
C8 C9 1.463(5)
C8 H8 0.9300
C9 C14 1.374(5)
C9 C10 1.403(5)
C10 C11 1.391(5)
C10 H10 0.9300
C11 C12 1.377(4)
C11 H11 0.9300
C12 C13 1.378(5)
C12 C22 1.489(5)
C13 C14 1.366(5)
C13 H13 0.9300
C14 H14 0.9300
C15 C16 1.367(6)
C15 H15 0.9300
C16 C17 1.349(6)
C16 H16 0.9300
C17 C18 1.362(5)
C17 H17 0.9300
C18 C19 1.377(5)
C18 H18 0.9300
C19 C20 1.477(5)
C20 C21 1.377(5)
C21 C22 1.378(4)
C21 H21 0.9300
C22 C23 1.400(5)
C23 C24 1.399(5)
C23 H23 0.9300
C24 C25 1.483(5)
C25 C26 1.377(5)
C26 C27 1.368(5)
C26 H26 0.9300
C27 C28 1.347(6)
C27 H27 0.9300
C28 C29 1.361(6)
C28 H28 0.9300
C29 H29 0.9300
C30 C31' 1.417(19)
C30 C33 1.477(5)
C30 C32 1.521(6)
C30 C31 1.58(2)
C31 H31A 0.9600
C31 H31B 0.9600
C31 H31C 0.9600
C31' H31D 0.9600
C31' H31E 0.9600
C31' H31F 0.9600
C32 H32A 0.9600
C32 H32B 0.9600
C32 H32C 0.9600
C33 H33A 0.9600
C33 H33B 0.9600
C33 H33C 0.9600
C34 C35 1.353(6)
C34 C39 1.365(6)
C35 C36 1.394(5)
C35 H35 0.9300
C36 C37 1.373(5)
C36 H36 0.9300
C37 C38 1.383(5)
C37 C40 1.474(5)
C38 C39 1.376(6)
C38 H38 0.9300
C39 H39 0.9300
C40 C41 1.325(5)
C40 H40 0.9300
C41 C42 1.470(5)
C41 H41 0.9300
C42 C43 1.375(5)
C42 C47 1.377(5)
C43 C44 1.390(5)
C43 H43 0.9300
C44 C45 1.364(5)
C44 H44 0.9300
C45 C46 1.381(5)
C45 C55 1.465(5)
C46 C47 1.375(5)
C46 H46 0.9300
C47 H47 0.9300
C48 C49 1.373(7)
C48 H48 0.9300
C49 C50 1.338(6)
C49 H49 0.9300
C50 C51 1.380(6)
C50 H50 0.9300
C51 C52 1.379(6)
C51 H51 0.9300
C52 C53 1.503(6)
C53 C54 1.369(5)
C54 C55 1.394(5)
C54 H54 0.9300
C55 C56 1.368(5)
C56 C57 1.372(5)
C56 H56 0.9300
C57 C58 1.493(6)
C58 C59 1.376(6)
C59 C60 1.359(7)
C59 H59 0.9300
C60 C61 1.340(7)
C60 H60 0.9300
C61 C62 1.369(7)
C61 H61 0.9300
C62 H62 0.9300
C63 C65' 1.475(10)
C63 C64 1.493(8)
C63 C66 1.54(3)
C63 C66' 1.545(13)
C63 C65 1.68(3)
C64 H64A 0.9600
C64 H64B 0.9600
C64 H64C 0.9600
C65 H65A 0.9600
C65 H65B 0.9600
C65 H65C 0.9600
C66 H66A 0.9600
C66 H66B 0.9600
C66 H66C 0.9600
C65' H65D 0.9600
C65' H65E 0.9600
C65' H65F 0.9600
C66' H66D 0.9600
C66' H66E 0.9600
C66' H66F 0.9600
